data_7060840
loop_
_publ_author_name
'Mason, Helen E.'
'Musselle-Sexton, Jake R. C.'
'Howard, Judith A. K.'
'Probert, Michael R.'
'Sparkes, Hazel A.'

_publ_section_title
;
 Structural studies into the spin crossover behaviour of Fe(abpt)2(NCS)2
 polymorphs B and D
;
_journal_issue 31
_journal_name_full 'New Journal of Chemistry'
_journal_page_first 14014
_journal_page_last 14023
_journal_paper_doi 10.1039/D1NJ02607K
_journal_volume 45
_journal_year 2021
_chemical_formula_moiety '2(C13 H10 Fe0.5 N7 S)'
_chemical_formula_sum 'C26 H20 Fe N14 S2'
_chemical_formula_weight 648.53
_space_group_crystal_system monoclinic
_space_group_IT_number 14
_space_group_name_Hall '-P 2ybc'
_space_group_name_H-M_alt 'P 1 21/c 1'
_atom_sites_solution_hydrogens mixed
_atom_sites_solution_primary direct
_audit_creation_date 2020-01-22
_audit_creation_method
;
Olex2 1.3
(compiled Nov 21 2019 18:26:39 for OlexSys, GUI svn.r6003)
;
_audit_update_record
;
2021-05-27 deposited with the CCDC.	2021-07-12 downloaded from the CCDC.
;
_cell_angle_alpha 90
_cell_angle_beta 106.0400(10)
_cell_angle_gamma 90
_cell_formula_units_Z 4
_cell_length_a 10.7016(4)
_cell_length_b 15.9017(6)
_cell_length_c 17.1557(6)
_cell_measurement_reflns_used 6410
_cell_measurement_temperature 30(2)
_cell_measurement_theta_max 28.26
_cell_measurement_theta_min 2.36
_cell_volume 2805.79(18)
_computing_cell_refinement 'SAINT v6.45A (Bruker, 2003)'
_computing_data_collection 'SMART v5.049 (Bruker, 1999)'
_computing_data_reduction 'SAINT v6.45A (Bruker, 2003)'
_computing_molecular_graphics 'Olex2 1.3 (Dolomanov et al., 2009)'
_computing_publication_material 'Olex2 1.3 (Dolomanov et al., 2009)'
_computing_structure_refinement 'SHELXL 2017/1 (Sheldrick, 2015)'
_computing_structure_solution 'SHELXS  (Sheldrick, 2008)'
_diffrn_ambient_temperature 30(2)
_diffrn_detector 'CCD area detector'
_diffrn_detector_area_resol_mean 7.9
_diffrn_detector_type 'Bruker SMART CCD 1K area detector'
_diffrn_measured_fraction_theta_full 1.000
_diffrn_measured_fraction_theta_max 1.000
_diffrn_measurement_device 'three-circle diffractometer'
_diffrn_measurement_device_type 'Bruker SMART CCD 1K area detector'
_diffrn_measurement_method '\w scans'
_diffrn_radiation_monochromator graphite
_diffrn_radiation_probe x-ray
_diffrn_radiation_type MoK\a
_diffrn_radiation_wavelength 0.71073
_diffrn_reflns_av_R_equivalents 0.0357
_diffrn_reflns_av_unetI/netI 0.0312
_diffrn_reflns_Laue_measured_fraction_full 1.000
_diffrn_reflns_Laue_measured_fraction_max 1.000
_diffrn_reflns_limit_h_max 13
_diffrn_reflns_limit_h_min -12
_diffrn_reflns_limit_k_max 19
_diffrn_reflns_limit_k_min -19
_diffrn_reflns_limit_l_max 21
_diffrn_reflns_limit_l_min -21
_diffrn_reflns_number 22558
_diffrn_reflns_point_group_measured_fraction_full 1.000
_diffrn_reflns_point_group_measured_fraction_max 1.000
_diffrn_reflns_theta_full 26.000
_diffrn_reflns_theta_max 26.371
_diffrn_reflns_theta_min 1.779
_diffrn_source 'sealed X-ray tube'
_diffrn_source_target Mo
_exptl_absorpt_coefficient_mu 0.733
_exptl_absorpt_correction_T_max 0.8918
_exptl_absorpt_correction_T_min 0.7582
_exptl_absorpt_correction_type multi-scan
_exptl_absorpt_process_details 'SADABS-2008/1 (Bruker,2008) was used for absorption correction.'
_exptl_crystal_colour red
_exptl_crystal_colour_primary red
_exptl_crystal_density_diffrn 1.535
_exptl_crystal_description block
_exptl_crystal_F_000 1328
_exptl_crystal_size_max 0.4
_exptl_crystal_size_mid 0.24
_exptl_crystal_size_min 0.16
_refine_diff_density_max 0.362
_refine_diff_density_min -0.380
_refine_diff_density_rms 0.059
_refine_ls_extinction_method none
_refine_ls_goodness_of_fit_ref 1.029
_refine_ls_hydrogen_treatment mixed
_refine_ls_matrix_type full
_refine_ls_number_parameters 403
_refine_ls_number_reflns 5744
_refine_ls_number_restraints 0
_refine_ls_restrained_S_all 1.029
_refine_ls_R_factor_all 0.0379
_refine_ls_R_factor_gt 0.0293
_refine_ls_shift/su_max 0.001
_refine_ls_shift/su_mean 0.000
_refine_ls_structure_factor_coef Fsqd
_refine_ls_weighting_details 'w=1/[\s^2^(Fo^2^)+(0.0281P)^2^+2.0893P] where P=(Fo^2^+2Fc^2^)/3'
_refine_ls_weighting_scheme calc
_refine_ls_wR_factor_gt 0.0682
_refine_ls_wR_factor_ref 0.0719
_reflns_Friedel_coverage 0.000
_reflns_number_gt 4891
_reflns_number_total 5744
_reflns_threshold_expression 'I > 2\s(I)'
_cod_data_source_file d1nj02607k2.cif
_cod_data_source_block D_30K_LIESST
_cod_depositor_comments 'Adding full bibliography for 7060820--7060846.cif.'
_cod_database_code 7060840
_shelx_shelxl_version_number 2017/1
_shelx_space_group_comment
;
The symmetry employed for this shelxl refinement is uniquely defined
by the following loop, which should always be used as a source of
symmetry information in preference to the above space-group names.
They are only intended as comments.
;
_shelx_estimated_absorpt_t_max 0.892
_shelx_estimated_absorpt_t_min 0.758
_olex2_refinement_description
;
1. Fixed Uiso
 At 1.2 times of:
  All C(H) groups, All N(H,H) groups
2.a Aromatic/amide H refined with riding coordinates:
 C2(H2), C3(H3), C4(H4), C5(H5), C15(H15), C16(H16), C17(H17), C18(H18),
 C23(H23), C24(H24), C25(H25), C26(H26), C13(H13), C12(H12), C10(H10), C11(H11)
;
_olex2_submission_special_instructions 'No special instructions were received'

loop_
_space_group_symop_operation_xyz
'x, y, z'
'-x, y+1/2, -z+1/2'
'-x, -y, -z'
'x, -y-1/2, z-1/2'

loop_
_atom_site_label
_atom_site_type_symbol
_atom_site_fract_x
_atom_site_fract_y
_atom_site_fract_z
_atom_site_U_iso_or_equiv
_atom_site_adp_type
_atom_site_occupancy
_atom_site_site_symmetry_order
_atom_site_calc_flag
_atom_site_refinement_flags_posn
_atom_site_refinement_flags_adp
_atom_site_refinement_flags_occupancy
_atom_site_disorder_assembly
_atom_site_disorder_group
Fe1 Fe 0.000000 0.500000 0.000000 0.00849(9) Uani 1 2 d S . P . .
Fe2 Fe 0.000000 0.500000 0.500000 0.00870(9) Uani 1 2 d S . P . .
S1 S -0.17033(4) 0.42733(3) 0.22920(3) 0.01182(10) Uani 1 1 d . . . . .
S2 S 0.44945(4) 0.54821(3) 0.66565(3) 0.01961(11) Uani 1 1 d . . . . .
N1 N -0.05491(14) 0.46232(9) 0.10461(9) 0.0123(3) Uani 1 1 d . . . . .
N2 N 0.12788(14) 0.60003(9) 0.06974(8) 0.0097(3) Uani 1 1 d . . . . .
N3 N 0.18751(14) 0.44212(9) 0.04206(9) 0.0105(3) Uani 1 1 d . . . . .
N4 N 0.23962(14) 0.36779(9) 0.02483(9) 0.0108(3) Uani 1 1 d . . . . .
N5 N 0.39808(13) 0.45363(9) 0.08661(9) 0.0099(3) Uani 1 1 d . . . . .
N6 N 0.52239(14) 0.48786(10) 0.12472(10) 0.0129(3) Uani 1 1 d . . . . .
H6A H 0.5391(19) 0.4759(13) 0.1772(14) 0.016 Uiso 1 1 d . U . . .
H6B H 0.579(2) 0.4558(13) 0.1033(12) 0.016 Uiso 1 1 d . U . . .
N8 N 0.19039(14) 0.53147(9) 0.57238(9) 0.0129(3) Uani 1 1 d . . . . .
N9 N 0.01234(14) 0.59962(9) 0.41474(9) 0.0109(3) Uani 1 1 d . . . . .
N10 N 0.08948(14) 0.43990(9) 0.41667(9) 0.0102(3) Uani 1 1 d . . . . .
N11 N 0.13401(14) 0.36110(9) 0.40552(9) 0.0109(3) Uani 1 1 d . . . . .
N12 N 0.17238(14) 0.44759(9) 0.31419(8) 0.0098(3) Uani 1 1 d . . . . .
N13 N 0.20980(16) 0.48133(10) 0.24756(9) 0.0130(3) Uani 1 1 d . . . . .
H13A H 0.271(2) 0.4487(13) 0.2407(12) 0.016 Uiso 1 1 d . U . . .
H13B H 0.141(2) 0.4735(13) 0.2033(13) 0.016 Uiso 1 1 d . U . . .
N14 N 0.29939(14) 0.31224(9) 0.25228(9) 0.0124(3) Uani 1 1 d . . . . .
C1 C -0.10492(16) 0.44723(11) 0.15576(10) 0.0110(3) Uani 1 1 d . . . . .
C2 C 0.08988(17) 0.67759(11) 0.08334(10) 0.0115(4) Uani 1 1 d . . . . .
H2 H 0.000299 0.691423 0.063664 0.014 Uiso 1 1 calc R U . . .
C3 C 0.17526(18) 0.73875(11) 0.12486(10) 0.0127(4) Uani 1 1 d . . . . .
H3 H 0.145079 0.793357 0.132975 0.015 Uiso 1 1 calc R U . . .
C4 C 0.30532(18) 0.71809(11) 0.15406(11) 0.0139(4) Uani 1 1 d . . . . .
H4 H 0.366031 0.758558 0.182814 0.017 Uiso 1 1 calc R U . . .
C5 C 0.34676(17) 0.63780(11) 0.14113(10) 0.0125(4) Uani 1 1 d . . . . .
H5 H 0.435692 0.622460 0.161148 0.015 Uiso 1 1 calc R U . . .
C6 C 0.25565(16) 0.58050(11) 0.09841(10) 0.0102(3) Uani 1 1 d . . . . .
C7 C 0.28281(16) 0.49380(11) 0.07797(10) 0.0101(3) Uani 1 1 d . . . . .
C8 C 0.36686(17) 0.37569(11) 0.05206(10) 0.0105(3) Uani 1 1 d . . . . .
C14 C 0.29767(17) 0.53772(11) 0.61151(11) 0.0124(4) Uani 1 1 d . . . . .
C15 C -0.02947(17) 0.67829(11) 0.41760(11) 0.0126(4) Uani 1 1 d . . . . .
H15 H -0.073752 0.691905 0.456892 0.015 Uiso 1 1 calc R U . . .
C16 C -0.01113(17) 0.74109(11) 0.36572(11) 0.0138(4) Uani 1 1 d . . . . .
H16 H -0.041265 0.796679 0.369739 0.017 Uiso 1 1 calc R U . . .
C17 C 0.05230(17) 0.72071(11) 0.30784(11) 0.0136(4) Uani 1 1 d . . . . .
H17 H 0.066161 0.762444 0.271494 0.016 Uiso 1 1 calc R U . . .
C18 C 0.09540(17) 0.63901(11) 0.30333(11) 0.0129(4) Uani 1 1 d . . . . .
H18 H 0.138720 0.623832 0.263953 0.015 Uiso 1 1 calc R U . . .
C19 C 0.07361(16) 0.57998(11) 0.35783(10) 0.0108(3) Uani 1 1 d . . . . .
C20 C 0.11328(16) 0.49128(11) 0.36199(10) 0.0102(3) Uani 1 1 d . . . . .
C21 C 0.18326(16) 0.36674(11) 0.34278(10) 0.0103(3) Uani 1 1 d . . . . .
C22 C 0.23907(16) 0.29519(11) 0.30955(10) 0.0110(3) Uani 1 1 d . . . . .
C23 C 0.34466(17) 0.24604(11) 0.21967(11) 0.0146(4) Uani 1 1 d . . . . .
H23 H 0.388889 0.256581 0.179670 0.017 Uiso 1 1 calc R U . . .
C24 C 0.33053(17) 0.16338(12) 0.24103(11) 0.0143(4) Uani 1 1 d . . . . .
H24 H 0.361114 0.118538 0.214645 0.017 Uiso 1 1 calc R U . . .
C25 C 0.27083(17) 0.14725(11) 0.30174(11) 0.0139(4) Uani 1 1 d . . . . .
H25 H 0.261479 0.091233 0.318551 0.017 Uiso 1 1 calc R U . . .
C26 C 0.22521(16) 0.21435(11) 0.33728(11) 0.0124(4) Uani 1 1 d . . . . .
H26 H 0.185301 0.205499 0.379665 0.015 Uiso 1 1 calc R U . . .
N7 N 0.58246(14) 0.33849(9) 0.04999(9) 0.0119(3) Uani 1 1 d . . . . .
C9 C 0.46069(17) 0.31159(11) 0.04258(10) 0.0108(3) Uani 1 1 d . . . . .
C13 C 0.42070(17) 0.22849(11) 0.02569(11) 0.0127(4) Uani 1 1 d . . . . .
H13 H 0.333660 0.212095 0.021285 0.015 Uiso 1 1 calc R U . . .
C12 C 0.51191(18) 0.17034(12) 0.01550(11) 0.0147(4) Uani 1 1 d . . . . .
H12 H 0.488206 0.113266 0.003314 0.018 Uiso 1 1 calc R U . . .
C10 C 0.66860(17) 0.28113(12) 0.04072(10) 0.0135(4) Uani 1 1 d . . . . .
H10 H 0.755400 0.298843 0.046264 0.016 Uiso 1 1 calc R U . . .
C11 C 0.63806(17) 0.19716(12) 0.02344(11) 0.0147(4) Uani 1 1 d . . . . .
H11 H 0.702502 0.158687 0.017160 0.018 Uiso 1 1 calc R U . . .

loop_
_atom_site_aniso_label
_atom_site_aniso_U_11
_atom_site_aniso_U_22
_atom_site_aniso_U_33
_atom_site_aniso_U_23
_atom_site_aniso_U_13
_atom_site_aniso_U_12
Fe1 0.00786(17) 0.00893(17) 0.00888(17) -0.00011(13) 0.00265(13) -0.00002(13)
Fe2 0.00845(17) 0.00878(17) 0.00872(17) -0.00001(13) 0.00209(13) -0.00027(13)
S1 0.0119(2) 0.0129(2) 0.0114(2) 0.00081(17) 0.00445(17) 0.00031(17)
S2 0.0109(2) 0.0303(3) 0.0156(2) 0.0069(2) 0.00041(18) -0.00511(19)
N1 0.0118(7) 0.0127(8) 0.0127(7) 0.0001(6) 0.0039(6) -0.0004(6)
N2 0.0105(7) 0.0108(7) 0.0084(7) 0.0016(6) 0.0033(6) 0.0013(6)
N3 0.0120(7) 0.0088(7) 0.0114(7) -0.0005(6) 0.0045(6) 0.0009(6)
N4 0.0114(7) 0.0089(7) 0.0126(7) -0.0006(6) 0.0039(6) 0.0022(6)
N5 0.0080(7) 0.0097(7) 0.0114(7) -0.0007(6) 0.0019(6) -0.0002(6)
N6 0.0074(7) 0.0150(8) 0.0146(8) -0.0026(6) -0.0001(6) -0.0011(6)
N8 0.0129(8) 0.0134(8) 0.0122(7) -0.0007(6) 0.0030(6) -0.0010(6)
N9 0.0085(7) 0.0109(7) 0.0124(7) -0.0008(6) 0.0013(6) -0.0012(6)
N10 0.0104(7) 0.0087(7) 0.0113(7) 0.0002(6) 0.0025(6) -0.0001(6)
N11 0.0111(7) 0.0094(7) 0.0115(7) -0.0003(6) 0.0022(6) 0.0007(6)
N12 0.0095(7) 0.0103(7) 0.0096(7) 0.0017(6) 0.0029(6) -0.0008(6)
N13 0.0128(8) 0.0177(8) 0.0099(7) 0.0036(6) 0.0055(6) 0.0006(6)
N14 0.0108(7) 0.0146(8) 0.0113(7) 0.0002(6) 0.0023(6) 0.0005(6)
C1 0.0092(8) 0.0085(8) 0.0129(9) -0.0016(7) -0.0009(7) 0.0019(7)
C2 0.0116(9) 0.0138(9) 0.0104(8) 0.0037(7) 0.0053(7) 0.0032(7)
C3 0.0183(9) 0.0097(9) 0.0118(9) -0.0002(7) 0.0070(7) 0.0012(7)
C4 0.0154(9) 0.0133(9) 0.0128(9) -0.0024(7) 0.0036(7) -0.0034(7)
C5 0.0107(9) 0.0136(9) 0.0128(9) 0.0006(7) 0.0025(7) 0.0007(7)
C6 0.0105(8) 0.0112(8) 0.0098(8) 0.0008(7) 0.0044(7) 0.0006(7)
C7 0.0096(8) 0.0124(9) 0.0082(8) 0.0024(7) 0.0021(6) 0.0005(7)
C8 0.0137(9) 0.0096(8) 0.0084(8) 0.0003(7) 0.0035(7) 0.0003(7)
C14 0.0162(10) 0.0100(9) 0.0131(9) 0.0014(7) 0.0074(7) 0.0003(7)
C15 0.0101(9) 0.0123(9) 0.0134(9) -0.0015(7) 0.0003(7) -0.0006(7)
C16 0.0127(9) 0.0096(9) 0.0164(9) -0.0005(7) -0.0007(7) -0.0002(7)
C17 0.0112(9) 0.0129(9) 0.0139(9) 0.0033(7) -0.0009(7) -0.0024(7)
C18 0.0103(9) 0.0148(9) 0.0123(8) 0.0008(7) 0.0012(7) -0.0015(7)
C19 0.0068(8) 0.0113(9) 0.0128(8) -0.0006(7) 0.0000(7) -0.0011(7)
C20 0.0080(8) 0.0125(9) 0.0094(8) -0.0004(7) 0.0010(6) -0.0015(7)
C21 0.0080(8) 0.0103(8) 0.0110(8) -0.0003(7) 0.0001(7) -0.0015(7)
C22 0.0074(8) 0.0138(9) 0.0100(8) -0.0006(7) -0.0005(6) 0.0003(7)
C23 0.0127(9) 0.0192(10) 0.0116(9) -0.0004(7) 0.0030(7) 0.0025(7)
C24 0.0115(9) 0.0157(9) 0.0139(9) -0.0028(7) 0.0003(7) 0.0033(7)
C25 0.0107(9) 0.0124(9) 0.0166(9) 0.0004(7) 0.0006(7) 0.0007(7)
C26 0.0097(9) 0.0141(9) 0.0128(9) 0.0019(7) 0.0021(7) 0.0007(7)
N7 0.0111(7) 0.0139(8) 0.0106(7) 0.0001(6) 0.0029(6) 0.0014(6)
C9 0.0125(9) 0.0132(9) 0.0065(8) -0.0002(7) 0.0020(7) 0.0017(7)
C13 0.0095(9) 0.0153(9) 0.0128(9) -0.0004(7) 0.0024(7) 0.0001(7)
C12 0.0179(10) 0.0136(9) 0.0117(9) -0.0022(7) 0.0029(7) 0.0009(7)
C10 0.0108(9) 0.0189(9) 0.0112(8) 0.0004(7) 0.0037(7) 0.0019(7)
C11 0.0148(9) 0.0171(9) 0.0120(9) 0.0002(7) 0.0036(7) 0.0071(7)

loop_
_atom_type_symbol
_atom_type_description
_atom_type_scat_dispersion_real
_atom_type_scat_dispersion_imag
_atom_type_scat_source
C C 0.0033 0.0016 'International Tables Vol C Tables 4.2.6.8 and 6.1.1.4'
H H 0.0000 0.0000 'International Tables Vol C Tables 4.2.6.8 and 6.1.1.4'
Fe Fe 0.3463 0.8444 'International Tables Vol C Tables 4.2.6.8 and 6.1.1.4'
N N 0.0061 0.0033 'International Tables Vol C Tables 4.2.6.8 and 6.1.1.4'
S S 0.1246 0.1234 'International Tables Vol C Tables 4.2.6.8 and 6.1.1.4'

loop_
_geom_angle_atom_site_label_1
_geom_angle_atom_site_label_2
_geom_angle_atom_site_label_3
_geom_angle
_geom_angle_site_symmetry_1
_geom_angle_site_symmetry_3
_geom_angle_publ_flag
N1 Fe1 N1 180.00(7) 3_565 . ?
N1 Fe1 N2 88.85(5) . 3_565 ?
N1 Fe1 N2 88.85(5) 3_565 . ?
N1 Fe1 N2 91.15(5) 3_565 3_565 ?
N1 Fe1 N2 91.15(5) . . ?
N1 Fe1 N3 92.65(5) 3_565 3_565 ?
N1 Fe1 N3 87.35(5) 3_565 . ?
N1 Fe1 N3 87.35(5) . 3_565 ?
N1 Fe1 N3 92.65(5) . . ?
N2 Fe1 N2 180.00(5) 3_565 . ?
N3 Fe1 N2 104.72(5) 3_565 . ?
N3 Fe1 N2 75.28(5) 3_565 3_565 ?
N3 Fe1 N2 104.72(5) . 3_565 ?
N3 Fe1 N2 75.28(5) . . ?
N3 Fe1 N3 180.0 3_565 . ?
N8 Fe2 N8 180.0 . 3_566 ?
N8 Fe2 N9 90.29(5) . 3_566 ?
N8 Fe2 N9 90.30(5) 3_566 . ?
N8 Fe2 N9 89.71(5) 3_566 3_566 ?
N8 Fe2 N9 89.71(5) . . ?
N8 Fe2 N10 87.83(5) 3_566 3_566 ?
N8 Fe2 N10 87.83(5) . . ?
N8 Fe2 N10 92.17(5) 3_566 . ?
N8 Fe2 N10 92.17(5) . 3_566 ?
N9 Fe2 N9 180.0 3_566 . ?
N10 Fe2 N9 75.93(5) 3_566 3_566 ?
N10 Fe2 N9 104.07(5) . 3_566 ?
N10 Fe2 N9 104.07(5) 3_566 . ?
N10 Fe2 N9 75.93(5) . . ?
N10 Fe2 N10 180.0 3_566 . ?
C1 N1 Fe1 168.80(14) . . ?
C2 N2 Fe1 125.60(12) . . ?
C2 N2 C6 118.19(15) . . ?
C6 N2 Fe1 116.18(11) . . ?
N4 N3 Fe1 134.03(11) . . ?
C7 N3 Fe1 114.83(11) . . ?
C7 N3 N4 109.17(14) . . ?
C8 N4 N3 106.43(14) . . ?
C7 N5 N6 125.22(14) . . ?
C7 N5 C8 105.74(14) . . ?
C8 N5 N6 129.04(14) . . ?
N5 N6 H6A 106.6(13) . . ?
N5 N6 H6B 103.6(12) . . ?
H6A N6 H6B 108.1(18) . . ?
C14 N8 Fe2 171.22(15) . . ?
C15 N9 Fe2 124.92(12) . . ?
C15 N9 C19 118.48(15) . . ?
C19 N9 Fe2 116.50(11) . . ?
N11 N10 Fe2 137.16(11) . . ?
C20 N10 Fe2 113.93(11) . . ?
C20 N10 N11 108.86(14) . . ?
C21 N11 N10 106.41(14) . . ?
C20 N12 N13 125.19(14) . . ?
C20 N12 C21 105.78(14) . . ?
C21 N12 N13 129.01(14) . . ?
N12 N13 H13A 106.0(14) . . ?
N12 N13 H13B 106.0(13) . . ?
H13A N13 H13B 105.9(19) . . ?
C23 N14 C22 116.60(15) . . ?
N1 C1 S1 178.13(16) . . ?
N2 C2 H2 118.5 . . ?
N2 C2 C3 123.09(16) . . ?
C3 C2 H2 118.5 . . ?
C2 C3 H3 120.9 . . ?
C4 C3 C2 118.25(16) . . ?
C4 C3 H3 120.9 . . ?
C3 C4 H4 120.2 . . ?
C3 C4 C5 119.63(17) . . ?
C5 C4 H4 120.2 . . ?
C4 C5 H5 120.7 . . ?
C6 C5 C4 118.64(16) . . ?
C6 C5 H5 120.7 . . ?
N2 C6 C5 122.20(16) . . ?
N2 C6 C7 111.97(15) . . ?
C5 C6 C7 125.82(16) . . ?
N3 C7 N5 108.57(15) . . ?
N3 C7 C6 121.05(15) . . ?
N5 C7 C6 130.31(15) . . ?
N4 C8 N5 110.06(15) . . ?
N4 C8 C9 124.39(16) . . ?
N5 C8 C9 125.48(15) . . ?
N8 C14 S2 178.83(18) . . ?
N9 C15 H15 118.6 . . ?
N9 C15 C16 122.90(16) . . ?
C16 C15 H15 118.6 . . ?
C15 C16 H16 120.8 . . ?
C15 C16 C17 118.36(16) . . ?
C17 C16 H16 120.8 . . ?
C16 C17 H17 120.2 . . ?
C16 C17 C18 119.64(16) . . ?
C18 C17 H17 120.2 . . ?
C17 C18 H18 120.8 . . ?
C17 C18 C19 118.34(16) . . ?
C19 C18 H18 120.8 . . ?
N9 C19 C18 122.28(16) . . ?
N9 C19 C20 112.18(15) . . ?
C18 C19 C20 125.54(16) . . ?
N10 C20 N12 109.02(15) . . ?
N10 C20 C19 121.24(15) . . ?
N12 C20 C19 129.71(15) . . ?
N11 C21 N12 109.93(15) . . ?
N11 C21 C22 123.86(15) . . ?
N12 C21 C22 126.21(15) . . ?
N14 C22 C21 117.11(15) . . ?
N14 C22 C26 123.64(16) . . ?
C26 C22 C21 119.24(15) . . ?
N14 C23 H23 118.1 . . ?
N14 C23 C24 123.74(16) . . ?
C24 C23 H23 118.1 . . ?
C23 C24 H24 120.6 . . ?
C23 C24 C25 118.74(17) . . ?
C25 C24 H24 120.6 . . ?
C24 C25 H25 120.7 . . ?
C26 C25 C24 118.68(17) . . ?
C26 C25 H25 120.7 . . ?
C22 C26 H26 120.7 . . ?
C25 C26 C22 118.53(16) . . ?
C25 C26 H26 120.7 . . ?
C10 N7 C9 117.00(15) . . ?
N7 C9 C8 116.28(15) . . ?
N7 C9 C13 123.72(16) . . ?
C13 C9 C8 119.99(16) . . ?
C9 C13 H13 121.0 . . ?
C12 C13 C9 118.07(16) . . ?
C12 C13 H13 121.0 . . ?
C13 C12 H12 120.6 . . ?
C11 C12 C13 118.79(17) . . ?
C11 C12 H12 120.6 . . ?
N7 C10 H10 118.2 . . ?
N7 C10 C11 123.55(17) . . ?
C11 C10 H10 118.2 . . ?
C12 C11 C10 118.86(16) . . ?
C12 C11 H11 120.6 . . ?
C10 C11 H11 120.6 . . ?

loop_
_geom_bond_atom_site_label_1
_geom_bond_atom_site_label_2
_geom_bond_distance
_geom_bond_site_symmetry_2
_geom_bond_publ_flag
Fe1 N1 2.1231(14) 3_565 ?
Fe1 N1 2.1232(14) . ?
Fe1 N2 2.2203(14) 3_565 ?
Fe1 N2 2.2203(14) . ?
Fe1 N3 2.1434(14) 3_565 ?
Fe1 N3 2.1434(14) . ?
Fe2 N8 2.1320(15) . ?
Fe2 N8 2.1320(15) 3_566 ?
Fe2 N9 2.1848(14) . ?
Fe2 N9 2.1847(14) 3_566 ?
Fe2 N10 2.1519(14) . ?
Fe2 N10 2.1518(14) 3_566 ?
S1 C1 1.6324(18) . ?
S2 C14 1.6417(19) . ?
N1 C1 1.172(2) . ?
N2 C2 1.339(2) . ?
N2 C6 1.355(2) . ?
N3 N4 1.3735(19) . ?
N3 C7 1.322(2) . ?
N4 C8 1.318(2) . ?
N5 N6 1.419(2) . ?
N5 C7 1.360(2) . ?
N5 C8 1.375(2) . ?
N6 H6A 0.89(2) . ?
N6 H6B 0.94(2) . ?
N8 C14 1.163(2) . ?
N9 C15 1.334(2) . ?
N9 C19 1.354(2) . ?
N10 N11 1.373(2) . ?
N10 C20 1.321(2) . ?
N11 C21 1.326(2) . ?
N12 N13 1.417(2) . ?
N12 C20 1.357(2) . ?
N12 C21 1.369(2) . ?
N13 H13A 0.87(2) . ?
N13 H13B 0.91(2) . ?
N14 C22 1.344(2) . ?
N14 C23 1.344(2) . ?
C2 H2 0.9500 . ?
C2 C3 1.389(2) . ?
C3 H3 0.9500 . ?
C3 C4 1.382(3) . ?
C4 H4 0.9500 . ?
C4 C5 1.389(2) . ?
C5 H5 0.9500 . ?
C5 C6 1.387(2) . ?
C6 C7 1.471(2) . ?
C8 C9 1.471(2) . ?
C15 H15 0.9500 . ?
C15 C16 1.387(2) . ?
C16 H16 0.9500 . ?
C16 C17 1.387(3) . ?
C17 H17 0.9500 . ?
C17 C18 1.388(3) . ?
C18 H18 0.9500 . ?
C18 C19 1.389(2) . ?
C19 C20 1.469(2) . ?
C21 C22 1.471(2) . ?
C22 C26 1.393(2) . ?
C23 H23 0.9500 . ?
C23 C24 1.384(3) . ?
C24 H24 0.9500 . ?
C24 C25 1.388(3) . ?
C25 H25 0.9500 . ?
C25 C26 1.383(2) . ?
C26 H26 0.9500 . ?
N7 C9 1.344(2) . ?
N7 C10 1.337(2) . ?
C9 C13 1.394(2) . ?
C13 H13 0.9500 . ?
C13 C12 1.390(2) . ?
C12 H12 0.9500 . ?
C12 C11 1.386(3) . ?
C10 H10 0.9500 . ?
C10 C11 1.387(3) . ?
C11 H11 0.9500 . ?

loop_
_geom_hbond_atom_site_label_D
_geom_hbond_atom_site_label_H
_geom_hbond_atom_site_label_A
_geom_hbond_distance_DH
_geom_hbond_distance_HA
_geom_hbond_distance_DA
_geom_hbond_angle_DHA
_geom_hbond_site_symmetry_A
_geom_hbond_publ_flag
N6 H6A S2 0.89(2) 2.69(2) 3.5714(17) 170.4(17) 3_666 yes
N6 H6B S1 0.94(2) 2.98(2) 3.4199(16) 110.3(14) 1_655 yes
N6 H6B N7 0.94(2) 2.08(2) 2.856(2) 138.5(17) . yes
N13 H13A N14 0.87(2) 2.19(2) 2.848(2) 131.9(18) . yes

loop_
_geom_torsion_atom_site_label_1
_geom_torsion_atom_site_label_2
_geom_torsion_atom_site_label_3
_geom_torsion_atom_site_label_4
_geom_torsion
_geom_torsion_site_symmetry_1
_geom_torsion_site_symmetry_2
_geom_torsion_site_symmetry_3
_geom_torsion_site_symmetry_4
_geom_torsion_publ_flag
Fe1 N2 C2 C3 -177.45(12) . . . . ?
Fe1 N2 C6 C5 178.32(13) . . . . ?
Fe1 N2 C6 C7 -1.20(17) . . . . ?
Fe1 N3 N4 C8 163.54(12) . . . . ?
Fe1 N3 C7 N5 -167.83(10) . . . . ?
Fe1 N3 C7 C6 9.5(2) . . . . ?
Fe2 N9 C15 C16 175.18(13) . . . . ?
Fe2 N9 C19 C18 -175.81(13) . . . . ?
Fe2 N9 C19 C20 3.72(18) . . . . ?
Fe2 N10 N11 C21 -178.03(13) . . . . ?
Fe2 N10 C20 N12 178.46(10) . . . . ?
Fe2 N10 C20 C19 -3.3(2) . . . . ?
N2 C2 C3 C4 -0.6(3) . . . . ?
N2 C6 C7 N3 -5.5(2) . . . . ?
N2 C6 C7 N5 171.15(16) . . . . ?
N3 N4 C8 N5 0.04(18) . . . . ?
N3 N4 C8 C9 -177.00(15) . . . . ?
N4 N3 C7 N5 -1.50(18) . . . . ?
N4 N3 C7 C6 175.80(14) . . . . ?
N4 C8 C9 N7 159.67(16) . . . . ?
N4 C8 C9 C13 -19.4(3) . . . . ?
N5 C8 C9 N7 -16.9(2) . . . . ?
N5 C8 C9 C13 163.97(16) . . . . ?
N6 N5 C7 N3 -178.00(15) . . . . ?
N6 N5 C7 C6 5.0(3) . . . . ?
N6 N5 C8 N4 178.52(15) . . . . ?
N6 N5 C8 C9 -4.5(3) . . . . ?
N9 C15 C16 C17 0.7(3) . . . . ?
N9 C19 C20 N10 -0.3(2) . . . . ?
N9 C19 C20 N12 177.56(17) . . . . ?
N10 N11 C21 N12 0.62(18) . . . . ?
N10 N11 C21 C22 -178.61(15) . . . . ?
N11 N10 C20 N12 0.39(19) . . . . ?
N11 N10 C20 C19 178.61(15) . . . . ?
N11 C21 C22 N14 -172.18(16) . . . . ?
N11 C21 C22 C26 8.9(3) . . . . ?
N12 C21 C22 N14 8.7(3) . . . . ?
N12 C21 C22 C26 -170.16(16) . . . . ?
N13 N12 C20 N10 178.39(15) . . . . ?
N13 N12 C20 C19 0.4(3) . . . . ?
N13 N12 C21 N11 -178.71(15) . . . . ?
N13 N12 C21 C22 0.5(3) . . . . ?
N14 C22 C26 C25 -2.9(3) . . . . ?
N14 C23 C24 C25 -2.6(3) . . . . ?
C2 N2 C6 C5 0.2(2) . . . . ?
C2 N2 C6 C7 -179.27(14) . . . . ?
C2 C3 C4 C5 0.2(3) . . . . ?
C3 C4 C5 C6 0.5(3) . . . . ?
C4 C5 C6 N2 -0.7(3) . . . . ?
C4 C5 C6 C7 178.76(16) . . . . ?
C5 C6 C7 N3 175.01(16) . . . . ?
C5 C6 C7 N5 -8.3(3) . . . . ?
C6 N2 C2 C3 0.4(2) . . . . ?
C7 N3 N4 C8 0.91(18) . . . . ?
C7 N5 C8 N4 -0.93(18) . . . . ?
C7 N5 C8 C9 176.08(16) . . . . ?
C8 N5 C7 N3 1.48(18) . . . . ?
C8 N5 C7 C6 -175.49(17) . . . . ?
C8 C9 C13 C12 178.65(16) . . . . ?
C15 N9 C19 C18 0.7(2) . . . . ?
C15 N9 C19 C20 -179.74(15) . . . . ?
C15 C16 C17 C18 0.0(3) . . . . ?
C16 C17 C18 C19 -0.2(3) . . . . ?
C17 C18 C19 N9 -0.1(3) . . . . ?
C17 C18 C19 C20 -179.56(16) . . . . ?
C18 C19 C20 N10 179.25(17) . . . . ?
C18 C19 C20 N12 -2.9(3) . . . . ?
C19 N9 C15 C16 -1.0(3) . . . . ?
C20 N10 N11 C21 -0.63(18) . . . . ?
C20 N12 C21 N11 -0.40(19) . . . . ?
C20 N12 C21 C22 178.81(16) . . . . ?
C21 N12 C20 N10 -0.01(19) . . . . ?
C21 N12 C20 C19 -178.03(17) . . . . ?
C21 C22 C26 C25 175.89(16) . . . . ?
C22 N14 C23 C24 1.0(3) . . . . ?
C23 N14 C22 C21 -177.00(15) . . . . ?
C23 N14 C22 C26 1.8(2) . . . . ?
C23 C24 C25 C26 1.4(3) . . . . ?
C24 C25 C26 C22 1.1(3) . . . . ?
N7 C9 C13 C12 -0.4(3) . . . . ?
N7 C10 C11 C12 -0.3(3) . . . . ?
C9 N7 C10 C11 0.6(3) . . . . ?
C9 C13 C12 C11 0.7(3) . . . . ?
C13 C12 C11 C10 -0.4(3) . . . . ?
C10 N7 C9 C8 -179.35(15) . . . . ?
C10 N7 C9 C13 -0.3(2) . . . . ?
